data_1551873
loop_
_publ_author_name
'Kepenekian, Mika\"el'
'Molard, Yann'
'Costuas, Karine'
'Lemoine, Pierric'
'Gautier, R\'egis'
'Ababou Girard, Soraya'
'Fabre, Bruno'
'Turban, Pascal'
'Cordier, St\'ephane'

_publ_section_title
;
 Red-NIR luminescence of Mo6 monolayered assembly directly anchored on
 Au(001)
;
_journal_issue 9
_journal_name_full 'Materials Horizons'
_journal_page_first 1828
_journal_paper_doi 10.1039/C9MH00724E
_journal_volume 6
_journal_year 2019
_chemical_compound_source 'synthesis as described'
_chemical_formula_moiety 'C18 H32 Br8 Mo6 N8 O4 S6'
_chemical_formula_sum 'C18 H32 Br8 Mo6 N8 O4 S6'
_chemical_formula_weight 1831.79
_chemical_name_systematic (NH4)2[Mo6Br8(NCS)6].4(C3H6O)
_space_group_crystal_system orthorhombic
_space_group_IT_number 56
_space_group_name_Hall '-P 2ab 2ac'
_space_group_name_H-M_alt 'P c c n'
_symmetry_space_group_name_Hall '-P 2ab 2ac'
_symmetry_space_group_name_H-M 'P c c n'
_atom_sites_solution_hydrogens geom
_audit_update_record
;
2019-03-07 deposited with the CCDC.    2019-06-24 downloaded from the CCDC.
;
_cell_angle_alpha 90
_cell_angle_beta 90
_cell_angle_gamma 90
_cell_formula_units_Z 4
_cell_length_a 21.7258(20)
_cell_length_b 13.1123(11)
_cell_length_c 17.0196(15)
_cell_measurement_reflns_used 7569
_cell_measurement_temperature 150(2)
_cell_measurement_theta_max 27.51
_cell_measurement_theta_min 2.43
_cell_measurement_wavelength 0.71073
_cell_volume 4848.5(7)
_computing_cell_refinement 'APEX3 (Bruker, 2015)'
_computing_data_collection 'SAINT (Bruker, 2014)'
_computing_data_reduction 'SAINT (Bruker, 2014)'
_computing_molecular_graphics 'SXGRAPH (Farrugia, 1999), Mercury (CSD, 2016)'
_computing_publication_material 'CRYSCALC (T. Roisnel, local program, 2018)'
_computing_structure_refinement 'SHELXL-2018_3 (Sheldrick, 2018)'
_computing_structure_solution 'SIR97 (Altomare et al., 1999)'
_diffrn_ambient_temperature 150(2)
_diffrn_detector '(CMOS) PHOTON 100'
_diffrn_measured_fraction_theta_full 0.998
_diffrn_measured_fraction_theta_max 0.997
_diffrn_measurement_device_type 'D8 VENTURE Bruker AXS'
_diffrn_measurement_method 'rotation images'
_diffrn_radiation_monochromator 'multilayer monochromator'
_diffrn_radiation_probe x-ray
_diffrn_radiation_source 'Incoatec microfocus sealed tube'
_diffrn_radiation_type MoK\a
_diffrn_radiation_wavelength 0.71073
_diffrn_reflns_av_R_equivalents 0.1138
_diffrn_reflns_av_unetI/netI 0.0921
_diffrn_reflns_limit_h_max 28
_diffrn_reflns_limit_h_min -28
_diffrn_reflns_limit_k_max 15
_diffrn_reflns_limit_k_min -17
_diffrn_reflns_limit_l_max 22
_diffrn_reflns_limit_l_min -22
_diffrn_reflns_number 26105
_diffrn_reflns_theta_full 25.242
_diffrn_reflns_theta_max 27.538
_diffrn_reflns_theta_min 3.004
_exptl_absorpt_coefficient_mu 8.390
_exptl_absorpt_correction_T_max 0.715
_exptl_absorpt_correction_T_min 0.338
_exptl_absorpt_correction_type multi-scan
_exptl_absorpt_process_details
;
  [Sheldrick, G.M. (2014). SADABS Bruker AXS Inc., Madison, Wisconsin, USA]
;
_exptl_crystal_colour yellow
_exptl_crystal_density_diffrn 2.498
_exptl_crystal_density_meas ?
_exptl_crystal_density_method 'not measured'
_exptl_crystal_description prism
_exptl_crystal_F_000 3392
_exptl_crystal_preparation Luminescent
_exptl_crystal_recrystallization_method 'Re-crystallisation from solvent: acetone, pentane'
_exptl_crystal_size_max 0.210
_exptl_crystal_size_mid 0.070
_exptl_crystal_size_min 0.040
_refine_diff_density_max 3.686
_refine_diff_density_min -4.074
_refine_diff_density_rms 0.393
_refine_ls_extinction_method none
_refine_ls_goodness_of_fit_ref 1.117
_refine_ls_hydrogen_treatment constr
_refine_ls_matrix_type full
_refine_ls_number_parameters 228
_refine_ls_number_reflns 5580
_refine_ls_number_restraints 12
_refine_ls_restrained_S_all 1.116
_refine_ls_R_factor_all 0.1769
_refine_ls_R_factor_gt 0.1073
_refine_ls_shift/su_max 0.000
_refine_ls_shift/su_mean 0.000
_refine_ls_structure_factor_coef Fsqd
_refine_ls_weighting_details 'w=1/[\s^2^(Fo^2^)+732.6268P] where P=(Fo^2^+2Fc^2^)/3'
_refine_ls_weighting_scheme calc
_refine_ls_wR_factor_gt 0.2389
_refine_ls_wR_factor_ref 0.2757
_reflns_Friedel_coverage 0.000
_reflns_number_gt 3052
_reflns_number_total 5580
_reflns_threshold_expression >2sigma(I)
_cod_data_source_file c9mh00724e2.cif
_cod_data_source_block PLM35
_cod_depositor_comments
;
The following automatic conversions were performed:

'_exptl_crystal_density_meas' value 'not measured' was changed to '?'
- the value is perceived as not measured.

Automatic conversion script
Id: cif_fix_values 4973 2017-02-22 13:04:09Z antanas 

 Adding full bibliography for 1551873.cif.
;
_cod_database_code 1551873

loop_
_space_group_symop_operation_xyz
'x, y, z'
'-x+1/2, -y+1/2, z'
'x+1/2, -y, -z+1/2'
'-x, y+1/2, -z+1/2'
'-x, -y, -z'
'x-1/2, y-1/2, -z'
'-x-1/2, y, z-1/2'
'x, -y-1/2, z-1/2'

loop_
_atom_site_label
_atom_site_type_symbol
_atom_site_fract_x
_atom_site_fract_y
_atom_site_fract_z
_atom_site_U_iso_or_equiv
_atom_site_adp_type
_atom_site_occupancy
_atom_site_site_symmetry_order
_atom_site_calc_flag
_atom_site_refinement_flags_posn
_atom_site_refinement_flags_adp
_atom_site_refinement_flags_occupancy
Mo1 Mo 0.22334(10) 0.65982(14) 0.15417(10) 0.0163(4) Uani 1 1 d . . .
Mo2 Mo 0.22329(10) 0.65965(14) 0.30894(10) 0.0183(4) Uani 1 1 d . . .
Mo3 Mo 0.32666(9) 0.68793(13) 0.23122(11) 0.0174(4) Uani 1 1 d . . .
Br1 Br 0.12123(11) 0.63404(17) 0.23126(15) 0.0274(5) Uani 1 1 d . . .
Br2 Br 0.27360(12) 0.50984(15) 0.23148(14) 0.0257(5) Uani 1 1 d . . .
Br3 Br 0.32622(13) 0.68892(19) 0.38376(13) 0.0272(6) Uani 1 1 d . . .
Br4 Br 0.32577(12) 0.68860(17) 0.07830(12) 0.0224(5) Uani 1 1 d . . .
N1 N 0.1912(12) 0.5563(16) 0.0670(12) 0.036(6) Uani 1 1 d . . .
C1 C 0.1746(13) 0.4976(19) 0.0200(15) 0.032(6) Uani 1 1 d . . .
S1 S 0.1513(5) 0.4191(7) -0.0461(5) 0.057(3) Uani 1 1 d . . .
N2 N 0.1929(11) 0.5566(15) 0.3954(12) 0.031(5) Uani 1 1 d . . .
C2 C 0.1741(14) 0.4997(19) 0.4410(15) 0.034(6) Uani 1 1 d . U .
S2 S 0.1494(4) 0.4199(7) 0.5090(5) 0.051(2) Uani 1 1 d . . .
C3 C 0.4636(16) 0.592(2) 0.2125(15) 0.043(7) Uani 1 1 d . . .
N3 N 0.4151(10) 0.6201(16) 0.2263(14) 0.033(5) Uani 1 1 d . . .
S3 S 0.5336(5) 0.5562(9) 0.1884(7) 0.080(3) Uani 1 1 d . . .
N4 N 0.000000 0.000000 0.000000 0.058(11) Uani 1 2 d S . P
N5 N 0.250000 0.250000 0.059(3) 0.073(13) Uani 1 2 d S T P
C4 C 0.512(2) 0.285(4) 0.526(3) 0.089(16) Uani 1 1 d . . .
C5 C 0.514(2) 0.309(4) 0.440(3) 0.104(18) Uani 1 1 d . . .
H5A H 0.502524 0.379273 0.431794 0.156 Uiso 1 1 calc R U .
H5B H 0.555001 0.298622 0.420129 0.156 Uiso 1 1 calc R U .
H5C H 0.485902 0.265711 0.412318 0.156 Uiso 1 1 calc R U .
C6 C 0.506(3) 0.376(5) 0.579(4) 0.13(2) Uani 1 1 d . U .
H6A H 0.495334 0.435001 0.548990 0.197 Uiso 1 1 calc R U .
H6B H 0.474546 0.362754 0.617414 0.197 Uiso 1 1 calc R U .
H6C H 0.544519 0.387649 0.605659 0.197 Uiso 1 1 calc R U .
O1 O 0.525(2) 0.202(3) 0.547(3) 0.127(14) Uani 1 1 d . . .
C7 C 0.132(3) 0.234(3) 0.231(3) 0.077(13) Uani 1 1 d . . .
C8 C 0.077(2) 0.161(4) 0.235(3) 0.11(2) Uani 1 1 d . . .
H8A H 0.059884 0.152818 0.183637 0.171 Uiso 1 1 calc R U .
H8B H 0.090688 0.096432 0.254707 0.171 Uiso 1 1 calc R U .
H8C H 0.046719 0.189194 0.269755 0.171 Uiso 1 1 calc R U .
C9 C 0.166(3) 0.262(5) 0.289(4) 0.16(3) Uani 1 1 d . . .
H9A H 0.151207 0.231708 0.336864 0.236 Uiso 1 1 calc R U .
H9B H 0.207970 0.241064 0.280456 0.236 Uiso 1 1 calc R U .
H9C H 0.164874 0.335265 0.294266 0.236 Uiso 1 1 calc R U .
O2 O 0.154(3) 0.277(7) 0.168(4) 0.26(4) Uani 1 1 d . . .

loop_
_atom_site_aniso_label
_atom_site_aniso_U_11
_atom_site_aniso_U_22
_atom_site_aniso_U_33
_atom_site_aniso_U_23
_atom_site_aniso_U_13
_atom_site_aniso_U_12
Mo1 0.0289(10) 0.0128(8) 0.0072(8) 0.0002(7) -0.0008(8) -0.0024(8)
Mo2 0.0304(11) 0.0174(9) 0.0071(8) 0.0030(7) 0.0016(8) 0.0000(8)
Mo3 0.0254(10) 0.0167(8) 0.0100(7) -0.0014(8) -0.0002(8) 0.0010(7)
Br1 0.0337(12) 0.0280(11) 0.0205(10) 0.0040(11) 0.0006(11) -0.0077(10)
Br2 0.0463(14) 0.0130(9) 0.0178(9) 0.0004(9) -0.0002(12) 0.0019(9)
Br3 0.0428(15) 0.0276(12) 0.0110(10) -0.0007(9) -0.0055(10) 0.0041(11)
Br4 0.0369(13) 0.0208(11) 0.0094(9) -0.0030(8) 0.0042(9) -0.0003(10)
N1 0.072(18) 0.019(11) 0.016(10) -0.004(9) -0.004(11) 0.001(11)
C1 0.044(16) 0.024(13) 0.027(13) -0.004(11) 0.002(12) -0.008(12)
S1 0.092(7) 0.043(5) 0.035(4) -0.020(4) -0.004(4) -0.026(5)
N2 0.056(15) 0.016(10) 0.021(10) 0.005(8) 0.004(10) -0.006(10)
C2 0.059(14) 0.018(10) 0.024(11) 0.004(9) 0.003(11) -0.005(11)
S2 0.075(6) 0.042(5) 0.036(4) 0.017(4) 0.007(4) -0.016(4)
C3 0.06(2) 0.048(17) 0.021(14) 0.001(12) -0.010(13) -0.003(15)
N3 0.032(12) 0.032(11) 0.034(12) -0.010(11) -0.007(11) 0.000(9)
S3 0.072(7) 0.090(8) 0.078(7) 0.011(6) 0.010(6) 0.037(6)
N4 0.06(3) 0.08(3) 0.03(2) 0.00(2) 0.005(18) 0.01(2)
N5 0.10(4) 0.05(3) 0.06(3) 0.000 0.000 0.00(3)
C4 0.09(3) 0.08(3) 0.10(4) -0.01(3) -0.05(3) 0.00(3)
C5 0.10(4) 0.14(5) 0.07(3) 0.00(3) -0.01(3) 0.02(4)
C6 0.13(2) 0.13(2) 0.13(2) -0.004(10) -0.005(10) 0.004(10)
O1 0.14(4) 0.10(3) 0.14(4) 0.01(3) -0.03(3) -0.04(3)
C7 0.12(4) 0.06(2) 0.05(2) 0.00(2) 0.01(3) 0.04(3)
C8 0.09(4) 0.14(5) 0.12(4) 0.05(4) 0.01(3) 0.04(4)
C9 0.19(7) 0.13(6) 0.16(7) 0.01(5) -0.04(6) 0.05(5)
O2 0.26(8) 0.39(11) 0.15(5) -0.04(6) 0.06(5) -0.07(7)

loop_
_atom_type_symbol
_atom_type_description
_atom_type_scat_dispersion_real
_atom_type_scat_dispersion_imag
_atom_type_scat_source
C C 0.0033 0.0016 'International Tables Vol C Tables 4.2.6.8 and 6.1.1.4'
N N 0.0061 0.0033 'International Tables Vol C Tables 4.2.6.8 and 6.1.1.4'
S S 0.1246 0.1234 'International Tables Vol C Tables 4.2.6.8 and 6.1.1.4'
Br Br -0.2901 2.4595 'International Tables Vol C Tables 4.2.6.8 and 6.1.1.4'
Mo Mo -1.6832 0.6857 'International Tables Vol C Tables 4.2.6.8 and 6.1.1.4'
O O 0.0106 0.0060 'International Tables Vol C Tables 4.2.6.8 and 6.1.1.4'
H H 0.0000 0.0000 'International Tables Vol C Tables 4.2.6.8 and 6.1.1.4'

loop_
_geom_angle_atom_site_label_1
_geom_angle_atom_site_label_2
_geom_angle_atom_site_label_3
_geom_angle
_geom_angle_site_symmetry_1
_geom_angle_site_symmetry_3
N1 Mo1 Br4 90.4(6) . 2_565
N1 Mo1 Br1 89.4(7) . .
Br4 Mo1 Br1 90.00(10) 2_565 .
N1 Mo1 Br4 91.5(7) . .
Br4 Mo1 Br4 89.63(11) 2_565 .
Br1 Mo1 Br4 179.01(11) . .
N1 Mo1 Br2 90.4(6) . .
Br4 Mo1 Br2 179.11(12) 2_565 .
Br1 Mo1 Br2 90.26(9) . .
Br4 Mo1 Br2 90.09(10) . .
N1 Mo1 Mo3 134.3(7) . 2_565
Br4 Mo1 Mo3 59.78(8) 2_565 2_565
Br1 Mo1 Mo3 59.56(8) . 2_565
Br4 Mo1 Mo3 119.48(9) . 2_565
Br2 Mo1 Mo3 119.69(9) . 2_565
N1 Mo1 Mo3 135.9(7) . .
Br4 Mo1 Mo3 119.45(10) 2_565 .
Br1 Mo1 Mo3 119.72(10) . .
Br4 Mo1 Mo3 59.73(8) . .
Br2 Mo1 Mo3 59.71(8) . .
Mo3 Mo1 Mo3 89.86(9) 2_565 .
N1 Mo1 Mo1 135.8(6) . 2_565
Br4 Mo1 Mo1 59.59(8) 2_565 2_565
Br1 Mo1 Mo1 119.49(11) . 2_565
Br4 Mo1 Mo1 59.55(8) . 2_565
Br2 Mo1 Mo1 119.56(11) . 2_565
Mo3 Mo1 Mo1 59.93(8) 2_565 2_565
Mo3 Mo1 Mo1 59.85(8) . 2_565
N1 Mo1 Mo2 134.1(6) . .
Br4 Mo1 Mo2 119.82(10) 2_565 .
Br1 Mo1 Mo2 59.65(9) . .
Br4 Mo1 Mo2 119.80(11) . .
Br2 Mo1 Mo2 59.64(8) . .
Mo3 Mo1 Mo2 60.05(7) 2_565 .
Mo3 Mo1 Mo2 60.07(8) . .
Mo1 Mo1 Mo2 90.05(6) 2_565 .
N2 Mo2 Br3 91.0(6) . 2_565
N2 Mo2 Br3 91.3(6) . .
Br3 Mo2 Br3 90.18(11) 2_565 .
N2 Mo2 Br1 90.3(6) . .
Br3 Mo2 Br1 89.71(10) 2_565 .
Br3 Mo2 Br1 178.44(11) . .
N2 Mo2 Br2 90.1(6) . .
Br3 Mo2 Br2 178.88(11) 2_565 .
Br3 Mo2 Br2 89.90(10) . .
Br1 Mo2 Br2 90.18(10) . .
N2 Mo2 Mo3 135.2(7) . 2_565
Br3 Mo2 Mo3 59.60(8) 2_565 2_565
Br3 Mo2 Mo3 119.25(10) . 2_565
Br1 Mo2 Mo3 59.42(8) . 2_565
Br2 Mo2 Mo3 119.43(9) . 2_565
N2 Mo2 Mo3 135.2(7) . .
Br3 Mo2 Mo3 119.53(10) 2_565 .
Br3 Mo2 Mo3 59.47(8) . .
Br1 Mo2 Mo3 119.32(10) . .
Br2 Mo2 Mo3 59.62(8) . .
Mo3 Mo2 Mo3 89.56(9) 2_565 .
N2 Mo2 Mo1 134.4(6) . .
Br3 Mo2 Mo1 119.39(10) 2_565 .
Br3 Mo2 Mo1 119.28(11) . .
Br1 Mo2 Mo1 59.51(9) . .
Br2 Mo2 Mo1 59.64(8) . .
Mo3 Mo2 Mo1 59.79(7) 2_565 .
Mo3 Mo2 Mo1 59.81(8) . .
N2 Mo2 Mo2 135.6(6) . 2_565
Br3 Mo2 Mo2 59.65(9) 2_565 2_565
Br3 Mo2 Mo2 59.30(9) . 2_565
Br1 Mo2 Mo2 119.38(11) . 2_565
Br2 Mo2 Mo2 119.50(11) . 2_565
Mo3 Mo2 Mo2 59.95(8) 2_565 2_565
Mo3 Mo2 Mo2 59.88(8) . 2_565
Mo1 Mo2 Mo2 89.95(6) . 2_565
N3 Mo3 Br1 89.0(6) . 2_565
N3 Mo3 Br3 92.6(7) . .
Br1 Mo3 Br3 89.82(10) 2_565 .
N3 Mo3 Br4 88.2(6) . .
Br1 Mo3 Br4 90.03(10) 2_565 .
Br3 Mo3 Br4 179.20(12) . .
N3 Mo3 Br2 91.4(6) . .
Br1 Mo3 Br2 179.58(12) 2_565 .
Br3 Mo3 Br2 90.06(10) . .
Br4 Mo3 Br2 90.08(9) . .
N3 Mo3 Mo1 132.5(6) . 2_565
Br1 Mo3 Mo1 59.75(8) 2_565 2_565
Br3 Mo3 Mo1 119.63(10) . 2_565
Br4 Mo3 Mo1 59.64(8) . 2_565
Br2 Mo3 Mo1 119.98(10) . 2_565
N3 Mo3 Mo1 134.1(6) . .
Br1 Mo3 Mo1 119.97(10) 2_565 .
Br3 Mo3 Mo1 119.79(11) . .
Br4 Mo3 Mo1 59.65(8) . .
Br2 Mo3 Mo1 59.77(8) . .
Mo1 Mo3 Mo1 60.22(8) 2_565 .
N3 Mo3 Mo2 135.5(6) . 2_565
Br1 Mo3 Mo2 59.76(8) 2_565 2_565
Br3 Mo3 Mo2 59.46(8) . 2_565
Br4 Mo3 Mo2 119.81(10) . 2_565
Br2 Mo3 Mo2 119.85(10) . 2_565
Mo1 Mo3 Mo2 60.17(6) 2_565 2_565
Mo1 Mo3 Mo2 90.29(8) . 2_565
N3 Mo3 Mo2 137.2(6) . .
Br1 Mo3 Mo2 119.92(10) 2_565 .
Br3 Mo3 Mo2 59.68(9) . .
Br4 Mo3 Mo2 119.77(10) . .
Br2 Mo3 Mo2 59.68(8) . .
Mo1 Mo3 Mo2 90.29(8) 2_565 .
Mo1 Mo3 Mo2 60.12(7) . .
Mo2 Mo3 Mo2 60.16(9) 2_565 .
Mo3 Br1 Mo1 60.69(8) 2_565 .
Mo3 Br1 Mo2 60.82(8) 2_565 .
Mo1 Br1 Mo2 60.84(7) . .
Mo3 Br2 Mo1 60.53(7) . .
Mo3 Br2 Mo2 60.70(8) . .
Mo1 Br2 Mo2 60.71(7) . .
Mo2 Br3 Mo3 60.93(8) 2_565 .
Mo2 Br3 Mo2 61.05(9) 2_565 .
Mo3 Br3 Mo2 60.86(8) . .
Mo1 Br4 Mo1 60.86(9) 2_565 .
Mo1 Br4 Mo3 60.58(7) 2_565 .
Mo1 Br4 Mo3 60.62(8) . .
C1 N1 Mo1 178(2) . .
N1 C1 S1 179(3) . .
C2 N2 Mo2 177(2) . .
N2 C2 S2 178(3) . .
N3 C3 S3 177(3) . .
C3 N3 Mo3 169(2) . .
O1 C4 C5 119(5) . .
O1 C4 C6 124(5) . .
C5 C4 C6 115(5) . .
C9 C7 O2 108(6) . .
C9 C7 C8 126(6) . .
O2 C7 C8 127(6) . .

loop_
_geom_bond_atom_site_label_1
_geom_bond_atom_site_label_2
_geom_bond_distance
_geom_bond_site_symmetry_2
Mo1 N1 2.13(2) .
Mo1 Br4 2.599(3) 2_565
Mo1 Br1 2.599(3) .
Mo1 Br4 2.600(3) .
Mo1 Br2 2.606(3) .
Mo1 Mo3 2.624(3) 2_565
Mo1 Mo3 2.626(3) .
Mo1 Mo1 2.633(4) 2_565
Mo1 Mo2 2.634(2) .
Mo2 N2 2.10(2) .
Mo2 Br3 2.592(3) 2_565
Mo2 Br3 2.602(3) .
Mo2 Br1 2.603(3) .
Mo2 Br2 2.606(3) .
Mo2 Mo3 2.631(3) 2_565
Mo2 Mo3 2.633(3) .
Mo2 Mo2 2.638(4) 2_565
Mo3 N3 2.12(2) .
Mo3 Br1 2.594(3) 2_565
Mo3 Br3 2.596(3) .
Mo3 Br4 2.603(3) .
Mo3 Br2 2.604(3) .
N1 C1 1.17(3) .
C1 S1 1.61(3) .
N2 C2 1.15(3) .
C2 S2 1.65(3) .
C3 N3 1.14(4) .
C3 S3 1.64(4) .
C4 O1 1.19(5) .
C4 C5 1.49(7) .
C4 C6 1.50(7) .
C7 C9 1.30(7) .
C7 O2 1.30(7) .
C7 C8 1.53(7) .
